data_1508278
loop_
_publ_author_name
'Chen, Zhiyuan'
'Zeng, Mengjing'
'Yuan, Jianjun'
'Yang, Qin'
'Peng, Yiyuan'

_publ_section_title
;
 Novel silver tetrafluoroborate catalyzed electrophilic cascade
 cyclization reaction: a facile approach to the synthesis of
 halo-substituted benzo[a]fluorenols.
;
_journal_issue 14
_journal_name_full 'Organic letters'
_journal_page_first 3588
_journal_page_last 3591
_journal_paper_doi 10.1021/ol301153t
_journal_volume 14
_journal_year 2012
_chemical_formula_sum 'C24 H18 F I O2'
_chemical_formula_weight 484.28
_chemical_name_systematic
; 
 ? 
;
_space_group_IT_number 2
_symmetry_cell_setting triclinic
_symmetry_space_group_name_Hall '-P 1'
_symmetry_space_group_name_H-M 'P -1'
_atom_sites_solution_hydrogens geom
_atom_sites_solution_primary direct
_atom_sites_solution_secondary difmap
_audit_creation_method SHELXL-97
_cell_angle_alpha 105.07(5)
_cell_angle_beta 98.08(5)
_cell_angle_gamma 102.89(5)
_cell_formula_units_Z 2
_cell_length_a 9.566(8)
_cell_length_b 9.734(9)
_cell_length_c 11.985(8)
_cell_measurement_reflns_used 923
_cell_measurement_temperature 293(2)
_cell_measurement_theta_max 25.2465
_cell_measurement_theta_min 2.7072
_cell_volume 1026.8(15)
_computing_cell_refinement 'Bruker SMART'
_computing_data_collection 'Bruker SMART'
_computing_data_reduction 'Bruker SHELXTL'
_computing_molecular_graphics 'Bruker SHELXTL'
_computing_publication_material 'Bruker SHELXTL'
_computing_structure_refinement 'SHELXL-97 (Sheldrick, 1997)'
_computing_structure_solution 'SHELXS-97 (Sheldrick, 1990)'
_diffrn_ambient_temperature 293(2)
_diffrn_measured_fraction_theta_full 0.969
_diffrn_measured_fraction_theta_max 0.969
_diffrn_measurement_device_type 'CCD area detector'
_diffrn_measurement_method 'phi and omega scans'
_diffrn_radiation_monochromator graphite
_diffrn_radiation_source 'fine-focus sealed tube'
_diffrn_radiation_type MoK\a
_diffrn_radiation_wavelength 0.71073
_diffrn_reflns_av_R_equivalents 0.0614
_diffrn_reflns_av_sigmaI/netI 0.0506
_diffrn_reflns_limit_h_max 11
_diffrn_reflns_limit_h_min -11
_diffrn_reflns_limit_k_max 11
_diffrn_reflns_limit_k_min -9
_diffrn_reflns_limit_l_max 13
_diffrn_reflns_limit_l_min -14
_diffrn_reflns_number 4208
_diffrn_reflns_theta_full 25.01
_diffrn_reflns_theta_max 25.01
_diffrn_reflns_theta_min 1.80
_exptl_absorpt_coefficient_mu 1.584
_exptl_absorpt_correction_T_max 0.7636
_exptl_absorpt_correction_T_min 0.6479
_exptl_absorpt_correction_type multi-scan
_exptl_absorpt_process_details sadabs
_exptl_crystal_colour pink
_exptl_crystal_density_diffrn 1.566
_exptl_crystal_density_method 'not measured'
_exptl_crystal_description block
_exptl_crystal_F_000 480
_exptl_crystal_size_max 0.30
_exptl_crystal_size_mid 0.20
_exptl_crystal_size_min 0.18
_refine_diff_density_max 2.140
_refine_diff_density_min -1.602
_refine_diff_density_rms 0.184
_refine_ls_extinction_method none
_refine_ls_goodness_of_fit_ref 1.008
_refine_ls_hydrogen_treatment constr
_refine_ls_matrix_type full
_refine_ls_number_parameters 256
_refine_ls_number_reflns 3516
_refine_ls_number_restraints 0
_refine_ls_restrained_S_all 1.008
_refine_ls_R_factor_all 0.0983
_refine_ls_R_factor_gt 0.0809
_refine_ls_shift/su_max 0.001
_refine_ls_shift/su_mean 0.000
_refine_ls_structure_factor_coef Fsqd
_refine_ls_weighting_details 'calc w=1/[\s^2^(Fo^2^)+(0.1804P)^2^+0.0000P] where P=(Fo^2^+2Fc^2^)/3'
_refine_ls_weighting_scheme calc
_refine_ls_wR_factor_gt 0.2173
_refine_ls_wR_factor_ref 0.2344
_reflns_number_gt 2614
_reflns_number_total 3516
_reflns_threshold_expression >2sigma(I)
_cod_data_source_file ol301153t_si_003.cif
_cod_data_source_block a20418b
_cod_depositor_comments
;
The following automatic conversions were performed:

'_symmetry_cell_setting' value 'Triclinic' changed to 'triclinic'
according to /home/saulius/struct/CIF-dictionaries/cif_core.dic
dictionary named 'cif_core.dic' version 2.4.2 from 2011-04-26.

Automatic conversion script
Id: cif_fix_values 1891 2012-01-12 08:04:46Z andrius 

 Adding full bibliography for 1508277--1508278.cif.
;
_cod_original_cell_volume 1026.9(14)
_cod_original_sg_symbol_H-M P-1
_cod_database_code 1508278

loop_
_symmetry_equiv_pos_as_xyz
'x, y, z'
'-x, -y, -z'

loop_
_atom_site_label
_atom_site_type_symbol
_atom_site_fract_x
_atom_site_fract_y
_atom_site_fract_z
_atom_site_U_iso_or_equiv
_atom_site_adp_type
_atom_site_occupancy
_atom_site_symmetry_multiplicity
_atom_site_calc_flag
_atom_site_refinement_flags
F1 F 0.8606(7) -0.3943(6) 0.5785(5) 0.0796(15) Uani 1 1 d .
I1 I 1.25096(6) 0.52411(7) 0.75710(5) 0.0741(3) Uani 1 1 d .
O1 O 0.6247(5) 0.0412(5) 0.6618(4) 0.0466(11) Uani 1 1 d .
H1 H 0.5997 0.1007 0.6314 0.070 Uiso 1 1 calc R
O2 O 0.5090(12) 0.1953(7) 0.5343(7) 0.120(4) Uani 1 1 d .
H2 H 0.4323 0.1493 0.4861 0.179 Uiso 1 1 calc R
C1 C 0.7445(7) 0.1190(7) 0.7629(5) 0.0370(13) Uani 1 1 d .
C2 C 0.7501(7) 0.2844(7) 0.8100(5) 0.0405(14) Uani 1 1 d .
C3 C 0.6401(8) 0.3407(9) 0.8528(6) 0.0508(17) Uani 1 1 d .
H3 H 0.5524 0.2787 0.8560 0.061 Uiso 1 1 calc R
C4 C 0.6673(10) 0.4963(10) 0.8914(8) 0.066(2) Uani 1 1 d .
H4 H 0.5963 0.5382 0.9204 0.079 Uiso 1 1 calc R
C5 C 0.7976(10) 0.5858(9) 0.8863(8) 0.068(2) Uani 1 1 d .
H5 H 0.8132 0.6878 0.9120 0.082 Uiso 1 1 calc R
C6 C 0.9085(9) 0.5274(9) 0.8432(7) 0.060(2) Uani 1 1 d .
H6 H 0.9964 0.5900 0.8411 0.072 Uiso 1 1 calc R
C7 C 0.8846(8) 0.3745(8) 0.8037(6) 0.0448(15) Uani 1 1 d .
C8 C 0.9754(7) 0.2756(8) 0.7522(5) 0.0390(14) Uani 1 1 d .
C9 C 1.1170(8) 0.3055(8) 0.7251(6) 0.0475(16) Uani 1 1 d .
C10 C 1.1748(9) 0.1938(9) 0.6762(6) 0.0519(18) Uani 1 1 d .
H10 H 1.2677 0.2162 0.6594 0.062 Uiso 1 1 calc R
C11 C 1.0939(8) 0.0421(9) 0.6502(6) 0.0482(17) Uani 1 1 d .
C12 C 0.9505(7) 0.0084(8) 0.6770(5) 0.0398(14) Uani 1 1 d .
C13 C 0.8944(7) 0.1310(8) 0.7282(5) 0.0392(14) Uani 1 1 d .
C14 C 0.8711(9) -0.1434(8) 0.6525(6) 0.0482(17) Uani 1 1 d .
H14 H 0.7788 -0.1686 0.6699 0.058 Uiso 1 1 calc R
C15 C 0.9356(11) -0.2507(9) 0.6024(6) 0.060(2) Uani 1 1 d .
C16 C 1.0748(11) -0.2200(10) 0.5740(7) 0.064(2) Uani 1 1 d .
H16 H 1.1130 -0.2967 0.5393 0.076 Uiso 1 1 calc R
C17 C 1.1535(10) -0.0754(10) 0.5981(6) 0.058(2) Uani 1 1 d .
H17 H 1.2461 -0.0539 0.5805 0.070 Uiso 1 1 calc R
C18 C 0.7263(7) 0.0440(7) 0.8604(5) 0.0353(13) Uani 1 1 d .
C19 C 0.8371(9) 0.0906(10) 0.9634(6) 0.057(2) Uani 1 1 d .
H19 H 0.9219 0.1636 0.9701 0.069 Uiso 1 1 calc R
C20 C 0.8223(9) 0.0301(10) 1.0549(6) 0.058(2) Uani 1 1 d .
H20 H 0.8973 0.0624 1.1220 0.069 Uiso 1 1 calc R
C21 C 0.6967(10) -0.0785(10) 1.0476(7) 0.0564(19) Uani 1 1 d .
H21 H 0.6860 -0.1178 1.1098 0.068 Uiso 1 1 calc R
C22 C 0.5871(9) -0.1276(9) 0.9456(7) 0.0585(19) Uani 1 1 d .
H22 H 0.5031 -0.2013 0.9394 0.070 Uiso 1 1 calc R
C23 C 0.6013(8) -0.0679(8) 0.8529(6) 0.0483(16) Uani 1 1 d .
H23 H 0.5271 -0.1027 0.7852 0.058 Uiso 1 1 calc R
C24 C 0.5489(13) 0.3375(10) 0.5292(9) 0.081(3) Uani 1 1 d .
H24A H 0.4683 0.3804 0.5374 0.121 Uiso 1 1 calc R
H24B H 0.5748 0.3371 0.4546 0.121 Uiso 1 1 calc R
H24C H 0.6316 0.3947 0.5921 0.121 Uiso 1 1 calc R

loop_
_atom_site_aniso_label
_atom_site_aniso_U_11
_atom_site_aniso_U_22
_atom_site_aniso_U_33
_atom_site_aniso_U_23
_atom_site_aniso_U_13
_atom_site_aniso_U_12
F1 0.105(4) 0.043(3) 0.084(3) 0.005(2) 0.022(3) 0.022(3)
I1 0.0572(4) 0.0660(5) 0.0883(5) 0.0241(3) 0.0187(3) -0.0075(3)
O1 0.045(3) 0.042(3) 0.039(2) 0.0055(19) -0.006(2) 0.002(2)
O2 0.188(10) 0.042(3) 0.087(5) 0.009(3) -0.060(5) 0.016(5)
C1 0.036(3) 0.037(3) 0.031(3) 0.003(2) 0.003(2) 0.006(3)
C2 0.044(4) 0.038(3) 0.033(3) 0.006(3) 0.007(3) 0.005(3)
C3 0.045(4) 0.056(4) 0.054(4) 0.014(3) 0.020(3) 0.013(3)
C4 0.059(5) 0.061(5) 0.071(5) 0.000(4) 0.016(4) 0.025(4)
C5 0.073(6) 0.036(4) 0.086(6) -0.001(4) 0.021(5) 0.016(4)
C6 0.054(5) 0.042(4) 0.072(5) 0.008(4) 0.014(4) 0.000(3)
C7 0.047(4) 0.043(4) 0.038(3) 0.005(3) 0.008(3) 0.008(3)
C8 0.033(3) 0.048(4) 0.033(3) 0.011(3) 0.007(2) 0.008(3)
C9 0.042(4) 0.052(4) 0.042(3) 0.014(3) 0.004(3) 0.005(3)
C10 0.051(4) 0.069(5) 0.044(4) 0.022(3) 0.022(3) 0.018(4)
C11 0.055(4) 0.064(5) 0.035(3) 0.018(3) 0.017(3) 0.026(4)
C12 0.041(4) 0.050(4) 0.028(3) 0.009(3) 0.007(2) 0.014(3)
C13 0.042(4) 0.045(4) 0.029(3) 0.010(3) 0.007(3) 0.010(3)
C14 0.063(5) 0.047(4) 0.036(3) 0.013(3) 0.010(3) 0.018(3)
C15 0.086(6) 0.049(4) 0.045(4) 0.009(3) 0.011(4) 0.025(4)
C16 0.083(6) 0.065(5) 0.054(4) 0.016(4) 0.024(4) 0.041(5)
C17 0.067(5) 0.074(5) 0.046(4) 0.020(4) 0.027(4) 0.034(4)
C18 0.033(3) 0.032(3) 0.035(3) 0.004(2) 0.009(2) 0.005(2)
C19 0.049(4) 0.070(5) 0.044(4) 0.018(4) 0.004(3) -0.001(4)
C20 0.050(4) 0.077(5) 0.044(4) 0.023(4) 0.005(3) 0.011(4)
C21 0.074(6) 0.063(5) 0.045(4) 0.025(3) 0.026(4) 0.026(4)
C22 0.065(5) 0.045(4) 0.065(5) 0.023(4) 0.022(4) 0.002(4)
C23 0.050(4) 0.043(4) 0.042(3) 0.008(3) 0.004(3) 0.002(3)
C24 0.095(7) 0.050(5) 0.090(7) 0.019(5) 0.022(6) 0.009(5)

loop_
_atom_type_symbol
_atom_type_description
_atom_type_scat_dispersion_real
_atom_type_scat_dispersion_imag
_atom_type_scat_source
C C 0.0033 0.0016 'International Tables Vol C Tables 4.2.6.8 and 6.1.1.4'
H H 0.0000 0.0000 'International Tables Vol C Tables 4.2.6.8 and 6.1.1.4'
O O 0.0106 0.0060 'International Tables Vol C Tables 4.2.6.8 and 6.1.1.4'
I I -0.4742 1.8119 'International Tables Vol C Tables 4.2.6.8 and 6.1.1.4'
F F 0.0171 0.0103 'International Tables Vol C Tables 4.2.6.8 and 6.1.1.4'

loop_
_geom_angle_atom_site_label_1
_geom_angle_atom_site_label_2
_geom_angle_atom_site_label_3
_geom_angle
O1 C1 C13 111.7(5)
O1 C1 C18 108.9(5)
C13 C1 C18 113.4(5)
O1 C1 C2 111.6(5)
C13 C1 C2 100.7(5)
C18 C1 C2 110.4(5)
C3 C2 C7 123.2(6)
C3 C2 C1 126.2(6)
C7 C2 C1 110.6(6)
C2 C3 C4 117.2(7)
C5 C4 C3 120.5(8)
C4 C5 C6 121.7(7)
C7 C6 C5 119.1(7)
C6 C7 C2 118.2(7)
C6 C7 C8 133.4(7)
C2 C7 C8 108.3(6)
C13 C8 C9 119.6(6)
C13 C8 C7 107.7(6)
C9 C8 C7 132.7(6)
C10 C9 C8 121.2(7)
C10 C9 I1 116.0(6)
C8 C9 I1 122.8(5)
C9 C10 C11 120.8(7)
C17 C11 C10 121.0(7)
C17 C11 C12 119.8(7)
C10 C11 C12 119.2(6)
C14 C12 C11 119.0(6)
C14 C12 C13 123.4(6)
C11 C12 C13 117.6(6)
C8 C13 C12 121.6(6)
C8 C13 C1 112.6(6)
C12 C13 C1 125.8(6)
C15 C14 C12 118.0(8)
F1 C15 C14 118.2(8)
F1 C15 C16 117.9(7)
C14 C15 C16 123.8(8)
C17 C16 C15 119.1(7)
C16 C17 C11 120.3(8)
C23 C18 C19 117.6(6)
C23 C18 C1 122.8(5)
C19 C18 C1 119.6(6)
C20 C19 C18 121.3(7)
C19 C20 C21 120.6(7)
C20 C21 C22 118.8(7)
C21 C22 C23 121.0(7)
C22 C23 C18 120.6(7)

loop_
_geom_bond_atom_site_label_1
_geom_bond_atom_site_label_2
_geom_bond_distance
F1 C15 1.355(11)
I1 C9 2.130(8)
O1 C1 1.449(7)
O2 C24 1.371(12)
C1 C13 1.537(9)
C1 C18 1.540(9)
C1 C2 1.547(9)
C2 C3 1.391(10)
C2 C7 1.409(10)
C3 C4 1.415(12)
C4 C5 1.372(13)
C5 C6 1.409(12)
C6 C7 1.394(11)
C7 C8 1.509(10)
C8 C13 1.380(10)
C8 C9 1.422(10)
C9 C10 1.363(11)
C10 C11 1.436(12)
C11 C17 1.429(11)
C11 C12 1.439(10)
C12 C14 1.434(11)
C12 C13 1.444(10)
C14 C15 1.378(11)
C15 C16 1.408(13)
C16 C17 1.373(13)
C18 C23 1.401(10)
C18 C19 1.407(9)
C19 C20 1.383(11)
C20 C21 1.387(12)
C21 C22 1.391(12)
C22 C23 1.391(11)
